data_7021844
loop_
_publ_author_name
'Chandrasekhar, Vadapalli'
'Chakraborty, Amit'
'Sa\~nudo, E Carolina'

_publ_section_title
;
 Ferrocene-based compartmental ligand for the assembly of neutral
 Zn(II)/Ln(III) heterometallic complexes.
;
_journal_issue 37
_journal_name_full 'Dalton transactions (Cambridge, England : 2003)'
_journal_page_first 13436
_journal_page_last 13443
_journal_paper_doi 10.1039/c3dt51432c
_journal_volume 42
_journal_year 2013
_chemical_formula_moiety 'C32 H31 Fe N6 O12 Tb Zn'
_chemical_formula_sum 'C32 H31 Fe N6 O12 Tb Zn'
_chemical_formula_weight 971.80
_chemical_name_systematic
; 
 ? 
;
_space_group_IT_number 2
_symmetry_cell_setting triclinic
_symmetry_space_group_name_Hall '-P 1'
_symmetry_space_group_name_H-M 'P -1'
_atom_sites_solution_hydrogens geom
_atom_sites_solution_primary direct
_atom_sites_solution_secondary difmap
_audit_creation_method SHELXL-97
_cell_angle_alpha 72.214(4)
_cell_angle_beta 86.364(4)
_cell_angle_gamma 88.696(4)
_cell_formula_units_Z 2
_cell_length_a 11.306(2)
_cell_length_b 11.882(3)
_cell_length_c 13.432(3)
_cell_measurement_reflns_used 2318
_cell_measurement_temperature 100(2)
_cell_measurement_theta_max 25.47
_cell_measurement_theta_min 2.34
_cell_volume 1714.7(7)
_computing_cell_refinement 'Bruker SMART'
_computing_data_collection 'Bruker SMART'
_computing_data_reduction 'Bruker SAINT'
_computing_molecular_graphics 'Bruker SHELXTL'
_computing_publication_material 'Bruker SHELXTL'
_computing_structure_refinement 'SHELXL-97 (Sheldrick, 1997)'
_computing_structure_solution 'SHELXS-97 (Sheldrick, 1990)'
_diffrn_ambient_temperature 100(2)
_diffrn_measured_fraction_theta_full 0.982
_diffrn_measured_fraction_theta_max 0.982
_diffrn_measurement_device_type 'CCD area detector'
_diffrn_measurement_method 'phi and omega scans'
_diffrn_radiation_monochromator graphite
_diffrn_radiation_source 'fine-focus sealed tube'
_diffrn_radiation_type MoK\a
_diffrn_radiation_wavelength 0.71073
_diffrn_reflns_av_R_equivalents 0.0337
_diffrn_reflns_av_unetI/netI 0.0703
_diffrn_reflns_limit_h_max 13
_diffrn_reflns_limit_h_min -13
_diffrn_reflns_limit_k_max 14
_diffrn_reflns_limit_k_min -10
_diffrn_reflns_limit_l_max 16
_diffrn_reflns_limit_l_min -14
_diffrn_reflns_number 9337
_diffrn_reflns_theta_full 25.50
_diffrn_reflns_theta_max 25.50
_diffrn_reflns_theta_min 2.01
_exptl_absorpt_coefficient_mu 3.224
_exptl_absorpt_correction_T_max 1
_exptl_absorpt_correction_T_min 0.578618
_exptl_absorpt_correction_type empirical
_exptl_absorpt_process_details SADABS
_exptl_crystal_colour orange
_exptl_crystal_density_diffrn 1.882
_exptl_crystal_density_method 'not measured'
_exptl_crystal_description block
_exptl_crystal_F_000 964.0
_exptl_crystal_size_max 0.10
_exptl_crystal_size_mid 0.09
_exptl_crystal_size_min 0.08
_refine_diff_density_max 1.656
_refine_diff_density_min -0.979
_refine_diff_density_rms 0.233
_refine_ls_extinction_method none
_refine_ls_goodness_of_fit_ref 1.048
_refine_ls_hydrogen_treatment constr
_refine_ls_matrix_type full
_refine_ls_number_parameters 483
_refine_ls_number_reflns 6286
_refine_ls_number_restraints 0
_refine_ls_restrained_S_all 1.048
_refine_ls_R_factor_all 0.0658
_refine_ls_R_factor_gt 0.0485
_refine_ls_shift/su_max 0.001
_refine_ls_shift/su_mean 0.000
_refine_ls_structure_factor_coef Fsqd
_refine_ls_weighting_details 'calc w=1/[\s^2^(Fo^2^)+(0.0752P)^2^+0.0000P] where P=(Fo^2^+2Fc^2^)/3'
_refine_ls_weighting_scheme calc
_refine_ls_wR_factor_gt 0.1160
_refine_ls_wR_factor_ref 0.1402
_reflns_number_gt 4950
_reflns_number_total 6286
_reflns_threshold_expression >2sigma(I)
_cod_data_source_file c3dt51432c.txt
_cod_data_source_block Zn-Tb
_cod_depositor_comments
;
The following automatic conversions were performed:

'_symmetry_cell_setting' value 'Triclinic' changed to 'triclinic'
according to /home/saulius/struct/CIF-dictionaries/cif_core.dic
dictionary named 'cif_core.dic' version 2.4.2 from 2011-04-26.

Automatic conversion script
Id: cif_fix_values 1891 2012-01-12 08:04:46Z andrius 
;
_cod_original_cell_volume 1714.7(6)
_cod_database_code 7021844

loop_
_symmetry_equiv_pos_as_xyz
'x, y, z'
'-x, -y, -z'

loop_
_atom_site_label
_atom_site_type_symbol
_atom_site_fract_x
_atom_site_fract_y
_atom_site_fract_z
_atom_site_U_iso_or_equiv
_atom_site_adp_type
_atom_site_occupancy
_atom_site_symmetry_multiplicity
_atom_site_calc_flag
_atom_site_refinement_flags
Tb1 Tb 0.70720(3) 0.41380(3) 0.77198(3) 0.02557(14) Uani 1 1 d .
Zn1 Zn 0.94697(7) 0.24250(7) 0.73477(6) 0.0238(2) Uani 1 1 d .
Fe1 Fe 1.33130(9) -0.09277(9) 0.67820(8) 0.0263(3) Uani 1 1 d .
C25 C 0.9699(6) -0.0223(6) 0.6511(6) 0.0289(17) Uani 1 1 d .
H25A H 0.9115 0.0385 0.6478 0.043 Uiso 1 1 calc R
H25B H 0.9756 -0.0701 0.7225 0.043 Uiso 1 1 calc R
H25C H 0.9471 -0.0708 0.6100 0.043 Uiso 1 1 calc R
N5 N 0.7300(6) 0.6653(6) 0.7335(5) 0.0362(16) Uani 1 1 d .
O10 O 0.5049(4) 0.3832(5) 0.7312(4) 0.0359(13) Uani 1 1 d .
O2 O 0.7536(4) 0.4401(4) 0.9437(4) 0.0245(11) Uani 1 1 d .
O3 O 0.8280(4) 0.3608(4) 0.6501(3) 0.0257(11) Uani 1 1 d .
O11 O 0.5275(5) 0.3801(5) 0.8884(4) 0.0354(13) Uani 1 1 d .
O1 O 0.8928(4) 0.3457(4) 0.8309(4) 0.0239(11) Uani 1 1 d .
O4 O 0.6669(4) 0.5208(4) 0.5809(4) 0.0299(12) Uani 1 1 d .
O9 O 0.6326(4) 0.6101(4) 0.7678(4) 0.0339(13) Uani 1 1 d .
O8 O 0.7407(5) 0.7723(5) 0.7185(5) 0.0527(17) Uani 1 1 d .
O7 O 0.8165(4) 0.6010(4) 0.7161(4) 0.0326(13) Uani 1 1 d .
O5 O 0.8428(4) 0.1061(4) 0.8090(4) 0.0288(12) Uani 1 1 d .
N1 N 1.1978(5) 0.1453(5) 0.7895(4) 0.0233(13) Uani 1 1 d .
N2 N 1.0987(5) 0.1995(5) 0.8235(4) 0.0207(13) Uani 1 1 d .
C3 C 1.4929(6) -0.0553(7) 0.7243(6) 0.0331(19) Uani 1 1 d .
H3 H 1.5675 -0.0421 0.6812 0.040 Uiso 1 1 calc R
O6 O 0.6830(4) 0.2112(4) 0.8316(4) 0.0339(13) Uani 1 1 d .
C30 C 1.2907(7) -0.0098(7) 0.5279(5) 0.0292(17) Uani 1 1 d .
H30 H 1.3122 0.0712 0.4866 0.035 Uiso 1 1 calc R
C21 C 0.9160(6) 0.3886(6) 0.4774(6) 0.0236(16) Uani 1 1 d .
C9 C 1.0359(6) 0.2892(6) 0.9620(5) 0.0225(15) Uani 1 1 d .
C17 C 0.7470(6) 0.5034(6) 0.5076(6) 0.0256(16) Uani 1 1 d .
C22 C 0.8328(6) 0.4156(6) 0.5446(5) 0.0191(14) Uani 1 1 d .
C12 C 0.8915(6) 0.3938(6) 1.0852(5) 0.0241(16) Uani 1 1 d .
H12 H 0.8419 0.4263 1.1273 0.029 Uiso 1 1 calc R
N6 N 0.4591(6) 0.3635(6) 0.8236(6) 0.0435(19) Uani 1 1 d .
O12 O 0.3577(5) 0.3306(6) 0.8481(5) 0.0557(18) Uani 1 1 d .
C28 C 1.2971(7) -0.2114(7) 0.5982(6) 0.0363(19) Uani 1 1 d .
H28 H 1.3249 -0.2935 0.6162 0.044 Uiso 1 1 calc R
C11 C 0.9996(6) 0.3449(6) 1.1195(5) 0.0276(17) Uani 1 1 d .
H11 H 1.0245 0.3487 1.1831 0.033 Uiso 1 1 calc R
N3 N 1.1140(5) 0.1434(5) 0.5834(4) 0.0256(14) Uani 1 1 d .
C31 C 0.7367(6) 0.1158(6) 0.8420(6) 0.0265(16) Uani 1 1 d .
C13 C 0.8578(6) 0.3941(6) 0.9876(6) 0.0268(16) Uani 1 1 d .
C14 C 0.9283(6) 0.3419(6) 0.9232(5) 0.0199(15) Uani 1 1 d .
C15 C 0.6746(7) 0.4961(7) 1.0035(6) 0.0341(19) Uani 1 1 d .
H15A H 0.6503 0.4392 1.0691 0.051 Uiso 1 1 calc R
H15B H 0.6061 0.5259 0.9648 0.051 Uiso 1 1 calc R
H15C H 0.7149 0.5601 1.0163 0.051 Uiso 1 1 calc R
N4 N 1.0194(5) 0.2215(5) 0.5928(4) 0.0244(13) Uani 1 1 d .
C19 C 0.8283(7) 0.5352(6) 0.3312(6) 0.0297(17) Uani 1 1 d .
H19 H 0.8257 0.5726 0.2596 0.036 Uiso 1 1 calc R
C20 C 0.9146(6) 0.4525(6) 0.3695(5) 0.0247(16) Uani 1 1 d .
H20 H 0.9736 0.4382 0.3234 0.030 Uiso 1 1 calc R
C5 C 1.3401(6) -0.1469(6) 0.8358(6) 0.0270(16) Uani 1 1 d .
H5 H 1.2913 -0.2083 0.8858 0.032 Uiso 1 1 calc R
C7 C 1.1104(6) -0.0442(6) 0.8992(6) 0.0286(17) Uani 1 1 d .
H7A H 1.1356 -0.0681 0.9695 0.043 Uiso 1 1 calc R
H7B H 1.0986 -0.1129 0.8776 0.043 Uiso 1 1 calc R
H7C H 1.0373 -0.0008 0.8964 0.043 Uiso 1 1 calc R
C23 C 1.0044(6) 0.2968(6) 0.5050(5) 0.0216(15) Uani 1 1 d .
H23 H 1.0578 0.2924 0.4506 0.026 Uiso 1 1 calc R
C1 C 1.3127(6) -0.0234(7) 0.7994(5) 0.0240(16) Uani 1 1 d .
C8 C 1.1147(6) 0.2257(6) 0.9081(6) 0.0277(17) Uani 1 1 d .
H8A H 1.1862 0.2007 0.9385 0.033 Uiso 1 1 calc R
C24 C 1.0876(6) 0.0333(7) 0.6087(5) 0.0269(17) Uani 1 1 d .
C10 C 1.0696(6) 0.2916(6) 1.0614(6) 0.0263(16) Uani 1 1 d .
H10 H 1.1403 0.2562 1.0868 0.032 Uiso 1 1 calc R
C6 C 1.2037(6) 0.0331(6) 0.8270(5) 0.0191(14) Uani 1 1 d .
C2 C 1.4079(6) 0.0328(7) 0.7294(6) 0.0302(17) Uani 1 1 d .
H2 H 1.4140 0.1174 0.6915 0.036 Uiso 1 1 calc R
C32 C 0.6701(7) 0.0044(7) 0.9030(7) 0.042(2) Uani 1 1 d .
H32A H 0.6545 0.0040 0.9742 0.063 Uiso 1 1 calc R
H32B H 0.7172 -0.0635 0.9017 0.063 Uiso 1 1 calc R
H32C H 0.5966 0.0020 0.8718 0.063 Uiso 1 1 calc R
C16 C 0.5807(7) 0.6148(8) 0.5456(7) 0.046(2) Uani 1 1 d .
H16A H 0.6212 0.6879 0.5120 0.069 Uiso 1 1 calc R
H16B H 0.5322 0.6220 0.6047 0.069 Uiso 1 1 calc R
H16C H 0.5317 0.5965 0.4968 0.069 Uiso 1 1 calc R
C18 C 0.7452(6) 0.5617(6) 0.4016(5) 0.0277(17) Uani 1 1 d .
H18 H 0.6878 0.6192 0.3771 0.033 Uiso 1 1 calc R
C4 C 1.4511(7) -0.1639(7) 0.7891(6) 0.0331(18) Uani 1 1 d .
H4 H 1.4919 -0.2400 0.7996 0.040 Uiso 1 1 calc R
C26 C 1.1833(6) -0.0457(7) 0.5923(5) 0.0275(17) Uani 1 1 d .
C29 C 1.3591(7) -0.1136(7) 0.5334(5) 0.0311(18) Uani 1 1 d .
H29 H 1.4366 -0.1158 0.4970 0.037 Uiso 1 1 calc R
C27 C 1.1903(7) -0.1718(7) 0.6388(7) 0.0367(19) Uani 1 1 d .
H27 H 1.1309 -0.2218 0.6877 0.044 Uiso 1 1 calc R

loop_
_atom_site_aniso_label
_atom_site_aniso_U_11
_atom_site_aniso_U_22
_atom_site_aniso_U_33
_atom_site_aniso_U_23
_atom_site_aniso_U_13
_atom_site_aniso_U_12
Tb1 0.0187(2) 0.0333(2) 0.0261(2) -0.01238(16) 0.00141(14) 0.00942(15)
Zn1 0.0211(4) 0.0313(5) 0.0201(4) -0.0104(4) 0.0000(3) 0.0108(3)
Fe1 0.0244(6) 0.0291(6) 0.0255(6) -0.0100(5) 0.0029(4) 0.0094(4)
C25 0.030(4) 0.029(4) 0.028(4) -0.011(3) -0.003(3) 0.004(3)
N5 0.031(4) 0.033(4) 0.048(4) -0.018(3) -0.001(3) 0.009(3)
O10 0.030(3) 0.059(4) 0.023(3) -0.018(3) -0.003(2) 0.004(3)
O2 0.023(3) 0.031(3) 0.023(3) -0.016(2) 0.004(2) 0.009(2)
O3 0.024(3) 0.038(3) 0.016(2) -0.010(2) -0.004(2) 0.012(2)
O11 0.026(3) 0.049(3) 0.041(3) -0.029(3) 0.001(2) 0.004(3)
O1 0.022(3) 0.033(3) 0.021(3) -0.016(2) 0.000(2) 0.009(2)
O4 0.029(3) 0.042(3) 0.020(3) -0.010(2) -0.007(2) 0.022(2)
O9 0.016(3) 0.034(3) 0.053(4) -0.018(3) 0.009(2) 0.004(2)
O8 0.042(4) 0.034(3) 0.077(5) -0.013(3) 0.007(3) 0.010(3)
O7 0.022(3) 0.032(3) 0.044(3) -0.013(3) 0.000(2) 0.011(2)
O5 0.023(3) 0.036(3) 0.026(3) -0.008(2) -0.002(2) 0.011(2)
N1 0.020(3) 0.031(3) 0.019(3) -0.010(3) 0.001(2) 0.010(3)
N2 0.023(3) 0.029(3) 0.010(3) -0.006(2) 0.000(2) 0.005(2)
C3 0.022(4) 0.032(4) 0.043(5) -0.010(4) 0.008(3) 0.007(3)
O6 0.030(3) 0.033(3) 0.035(3) -0.006(2) 0.005(2) 0.005(2)
C30 0.038(4) 0.035(4) 0.016(4) -0.011(3) 0.002(3) 0.005(3)
C21 0.011(3) 0.024(4) 0.041(4) -0.019(3) 0.004(3) 0.002(3)
C9 0.021(4) 0.026(4) 0.021(4) -0.009(3) 0.001(3) 0.002(3)
C17 0.017(4) 0.032(4) 0.034(4) -0.019(3) -0.003(3) 0.004(3)
C22 0.016(3) 0.027(4) 0.018(3) -0.010(3) -0.009(3) 0.003(3)
C12 0.025(4) 0.032(4) 0.021(4) -0.018(3) 0.007(3) 0.005(3)
N6 0.028(4) 0.034(4) 0.075(6) -0.028(4) 0.009(4) 0.004(3)
O12 0.025(3) 0.068(4) 0.086(5) -0.043(4) 0.012(3) -0.018(3)
C28 0.030(4) 0.037(5) 0.048(5) -0.023(4) 0.000(4) 0.015(4)
C11 0.032(4) 0.038(4) 0.013(3) -0.007(3) -0.003(3) -0.002(3)
N3 0.026(3) 0.032(4) 0.019(3) -0.008(3) 0.000(2) 0.011(3)
C31 0.025(4) 0.031(4) 0.025(4) -0.011(3) -0.002(3) 0.003(3)
C13 0.023(4) 0.025(4) 0.031(4) -0.006(3) -0.001(3) 0.003(3)
C14 0.027(4) 0.015(3) 0.020(4) -0.008(3) 0.002(3) 0.002(3)
C15 0.028(4) 0.035(4) 0.045(5) -0.023(4) 0.013(4) 0.007(3)
N4 0.019(3) 0.032(3) 0.024(3) -0.012(3) 0.006(2) 0.003(3)
C19 0.037(4) 0.021(4) 0.026(4) 0.001(3) -0.001(3) -0.001(3)
C20 0.029(4) 0.029(4) 0.021(4) -0.014(3) 0.003(3) -0.004(3)
C5 0.019(4) 0.028(4) 0.032(4) -0.008(3) 0.001(3) 0.006(3)
C7 0.021(4) 0.027(4) 0.033(4) -0.005(3) 0.008(3) 0.005(3)
C23 0.022(4) 0.033(4) 0.012(3) -0.011(3) 0.003(3) 0.001(3)
C1 0.019(4) 0.043(4) 0.009(3) -0.008(3) -0.005(3) 0.007(3)
C8 0.017(4) 0.023(4) 0.041(5) -0.008(3) 0.005(3) 0.004(3)
C24 0.031(4) 0.038(4) 0.017(4) -0.016(3) -0.007(3) 0.013(3)
C10 0.015(3) 0.031(4) 0.035(4) -0.014(3) -0.003(3) 0.001(3)
C6 0.022(3) 0.032(4) 0.005(3) -0.007(3) -0.007(3) 0.008(3)
C2 0.023(4) 0.031(4) 0.039(5) -0.016(4) 0.001(3) 0.007(3)
C32 0.032(5) 0.045(5) 0.050(5) -0.014(4) -0.005(4) 0.000(4)
C16 0.041(5) 0.059(6) 0.045(5) -0.026(4) -0.010(4) 0.034(4)
C18 0.026(4) 0.033(4) 0.023(4) -0.009(3) 0.000(3) 0.008(3)
C4 0.032(4) 0.039(5) 0.031(4) -0.014(4) -0.008(3) 0.019(4)
C26 0.026(4) 0.038(4) 0.018(4) -0.009(3) -0.007(3) 0.010(3)
C29 0.029(4) 0.047(5) 0.021(4) -0.017(4) -0.004(3) 0.016(4)
C27 0.032(4) 0.029(4) 0.053(5) -0.020(4) 0.004(4) 0.005(3)

loop_
_atom_type_symbol
_atom_type_description
_atom_type_scat_dispersion_real
_atom_type_scat_dispersion_imag
_atom_type_scat_source
C C 0.0033 0.0016 'International Tables Vol C Tables 4.2.6.8 and 6.1.1.4'
H H 0.0000 0.0000 'International Tables Vol C Tables 4.2.6.8 and 6.1.1.4'
N N 0.0061 0.0033 'International Tables Vol C Tables 4.2.6.8 and 6.1.1.4'
O O 0.0106 0.0060 'International Tables Vol C Tables 4.2.6.8 and 6.1.1.4'
Fe Fe 0.3463 0.8444 'International Tables Vol C Tables 4.2.6.8 and 6.1.1.4'
Zn Zn 0.2839 1.4301 'International Tables Vol C Tables 4.2.6.8 and 6.1.1.4'
Tb Tb -0.1723 4.1537 'International Tables Vol C Tables 4.2.6.8 and 6.1.1.4'

loop_
_geom_angle_atom_site_label_1
_geom_angle_atom_site_label_2
_geom_angle_atom_site_label_3
_geom_angle
O3 Tb1 O6 80.13(17)
O3 Tb1 O1 66.53(16)
O6 Tb1 O1 77.02(17)
O3 Tb1 O10 105.52(17)
O6 Tb1 O10 75.68(19)
O1 Tb1 O10 152.52(19)
O3 Tb1 O11 149.30(19)
O6 Tb1 O11 74.51(18)
O1 Tb1 O11 122.47(17)
O10 Tb1 O11 51.67(17)
O3 Tb1 O9 128.84(17)
O6 Tb1 O9 148.62(17)
O1 Tb1 O9 122.30(17)
O10 Tb1 O9 83.74(18)
O11 Tb1 O9 74.15(17)
O3 Tb1 O7 85.87(17)
O6 Tb1 O7 156.62(17)
O1 Tb1 O7 80.26(16)
O10 Tb1 O7 126.50(17)
O11 Tb1 O7 123.51(17)
O9 Tb1 O7 52.31(16)
O3 Tb1 O2 130.21(15)
O6 Tb1 O2 97.07(17)
O1 Tb1 O2 64.49(15)
O10 Tb1 O2 122.06(16)
O11 Tb1 O2 70.78(17)
O9 Tb1 O2 74.01(17)
O7 Tb1 O2 77.84(16)
O3 Tb1 O4 64.64(15)
O6 Tb1 O4 117.78(18)
O1 Tb1 O4 124.45(15)
O10 Tb1 O4 67.60(17)
O11 Tb1 O4 113.02(17)
O9 Tb1 O4 73.92(17)
O7 Tb1 O4 71.52(17)
O2 Tb1 O4 144.93(16)
O3 Tb1 N6 127.9(2)
O6 Tb1 N6 71.50(18)
O1 Tb1 N6 140.80(19)
O10 Tb1 N6 25.97(19)
O11 Tb1 N6 25.83(19)
O9 Tb1 N6 79.59(17)
O7 Tb1 N6 131.47(17)
O2 Tb1 N6 96.6(2)
O4 Tb1 N6 91.3(2)
O3 Tb1 N5 108.16(18)
O6 Tb1 N5 170.46(19)
O1 Tb1 N5 101.62(18)
O10 Tb1 N5 105.82(19)
O11 Tb1 N5 98.85(18)
O9 Tb1 N5 26.14(16)
O7 Tb1 N5 26.17(16)
O2 Tb1 N5 74.05(18)
O4 Tb1 N5 70.92(18)
N6 Tb1 N5 105.57(18)
O3 Tb1 Zn1 34.95(11)
O6 Tb1 Zn1 62.90(12)
O1 Tb1 Zn1 36.24(11)
O10 Tb1 Zn1 124.03(13)
O11 Tb1 Zn1 135.04(13)
O9 Tb1 Zn1 147.43(11)
O7 Tb1 Zn1 95.17(11)
O2 Tb1 Zn1 99.81(10)
O4 Tb1 Zn1 99.53(10)
N6 Tb1 Zn1 132.92(13)
N5 Tb1 Zn1 121.31(13)
O5 Zn1 O3 101.67(19)
O5 Zn1 O1 95.37(19)
O3 Zn1 O1 75.41(18)
O5 Zn1 N4 109.8(2)
O3 Zn1 N4 88.4(2)
O1 Zn1 N4 152.5(2)
O5 Zn1 N2 100.7(2)
O3 Zn1 N2 152.5(2)
O1 Zn1 N2 86.7(2)
N4 Zn1 N2 99.0(2)
O5 Zn1 Tb1 84.98(13)
O3 Zn1 Tb1 39.78(13)
O1 Zn1 Tb1 41.15(12)
N4 Zn1 Tb1 128.08(16)
N2 Zn1 Tb1 127.74(15)
C5 Fe1 C30 165.4(3)
C5 Fe1 C1 41.3(3)
C30 Fe1 C1 125.9(3)
C5 Fe1 C29 153.1(3)
C30 Fe1 C29 41.0(3)
C1 Fe1 C29 163.8(3)
C5 Fe1 C27 109.4(3)
C30 Fe1 C27 69.0(3)
C1 Fe1 C27 120.1(3)
C29 Fe1 C27 68.2(3)
C5 Fe1 C4 40.3(3)
C30 Fe1 C4 151.6(3)
C1 Fe1 C4 68.2(3)
C29 Fe1 C4 119.0(3)
C27 Fe1 C4 129.0(3)
C5 Fe1 C2 68.5(3)
C30 Fe1 C2 106.0(3)
C1 Fe1 C2 40.6(3)
C29 Fe1 C2 126.0(3)
C27 Fe1 C2 153.5(3)
C4 Fe1 C2 67.5(3)
C5 Fe1 C26 128.3(3)
C30 Fe1 C26 41.1(3)
C1 Fe1 C26 107.6(3)
C29 Fe1 C26 68.6(3)
C27 Fe1 C26 41.0(3)
C4 Fe1 C26 166.7(3)
C2 Fe1 C26 118.2(3)
C5 Fe1 C3 67.6(3)
C30 Fe1 C3 117.7(3)
C1 Fe1 C3 67.9(3)
C29 Fe1 C3 107.6(3)
C27 Fe1 C3 165.3(3)
C4 Fe1 C3 39.5(3)
C2 Fe1 C3 40.3(3)
C26 Fe1 C3 152.2(3)
C5 Fe1 C28 121.0(3)
C30 Fe1 C28 67.9(3)
C1 Fe1 C28 155.2(3)
C29 Fe1 C28 39.6(3)
C27 Fe1 C28 40.4(3)
C4 Fe1 C28 110.1(3)
C2 Fe1 C28 163.6(3)
C26 Fe1 C28 68.0(3)
C3 Fe1 C28 127.6(3)
O8 N5 O9 122.9(6)
O8 N5 O7 122.0(7)
O9 N5 O7 115.1(6)
O8 N5 Tb1 178.9(6)
O9 N5 Tb1 57.4(3)
O7 N5 Tb1 57.7(3)
N6 O10 Tb1 96.4(4)
C13 O2 C15 116.9(6)
C13 O2 Tb1 118.9(4)
C15 O2 Tb1 124.1(4)
C22 O3 Zn1 127.9(4)
C22 O3 Tb1 125.6(4)
Zn1 O3 Tb1 105.27(19)
N6 O11 Tb1 96.5(4)
C14 O1 Zn1 129.3(4)
C14 O1 Tb1 124.1(4)
Zn1 O1 Tb1 102.61(19)
C17 O4 C16 117.0(6)
C17 O4 Tb1 116.4(4)
C16 O4 Tb1 125.4(4)
N5 O9 Tb1 96.5(4)
N5 O7 Tb1 96.1(4)
C31 O5 Zn1 124.1(5)
C6 N1 N2 116.2(6)
C8 N2 N1 112.9(6)
C8 N2 Zn1 125.6(5)
N1 N2 Zn1 121.4(4)
C4 C3 C2 108.4(7)
C4 C3 Fe1 69.6(4)
C2 C3 Fe1 69.3(4)
C31 O6 Tb1 142.8(5)
C29 C30 C26 107.6(7)
C29 C30 Fe1 69.7(4)
C26 C30 Fe1 70.5(4)
C22 C21 C20 118.2(6)
C22 C21 C23 126.0(7)
C20 C21 C23 115.8(6)
C14 C9 C10 120.0(6)
C14 C9 C8 123.7(6)
C10 C9 C8 116.2(6)
O4 C17 C18 124.3(6)
O4 C17 C22 115.8(6)
C18 C17 C22 119.8(6)
C21 C22 O3 122.8(6)
C21 C22 C17 120.8(6)
O3 C22 C17 116.5(6)
C11 C12 C13 119.4(6)
O12 N6 O11 122.4(8)
O12 N6 O10 122.8(8)
O11 N6 O10 114.8(6)
O12 N6 Tb1 173.5(6)
O11 N6 Tb1 57.6(3)
O10 N6 Tb1 57.6(4)
C29 C28 C27 108.8(7)
C29 C28 Fe1 68.9(4)
C27 C28 Fe1 68.8(5)
C10 C11 C12 120.7(7)
C24 N3 N4 116.1(6)
O6 C31 O5 125.0(7)
O6 C31 C32 116.6(6)
O5 C31 C32 118.4(7)
O2 C13 C12 125.5(6)
O2 C13 C14 112.4(6)
C12 C13 C14 122.1(6)
O1 C14 C13 119.6(6)
O1 C14 C9 123.4(6)
C13 C14 C9 117.0(6)
C23 N4 N3 110.0(5)
C23 N4 Zn1 122.5(5)
N3 N4 Zn1 125.3(4)
C20 C19 C18 118.6(7)
C19 C20 C21 121.8(6)
C4 C5 C1 107.7(6)
C4 C5 Fe1 70.8(4)
C1 C5 Fe1 69.8(4)
N4 C23 C21 128.9(6)
C2 C1 C5 107.3(6)
C2 C1 C6 126.7(7)
C5 C1 C6 126.0(6)
C2 C1 Fe1 70.3(4)
C5 C1 Fe1 68.9(4)
C6 C1 Fe1 124.2(5)
N2 C8 C9 128.6(7)
N3 C24 C26 115.9(7)
N3 C24 C25 127.2(6)
C26 C24 C25 116.9(7)
C11 C10 C9 120.7(6)
N1 C6 C1 116.5(6)
N1 C6 C7 125.3(6)
C1 C6 C7 118.2(6)
C1 C2 C3 107.7(7)
C1 C2 Fe1 69.1(4)
C3 C2 Fe1 70.4(4)
C17 C18 C19 120.6(7)
C3 C4 C5 108.8(6)
C3 C4 Fe1 70.9(4)
C5 C4 Fe1 68.8(4)
C30 C26 C27 107.0(6)
C30 C26 C24 125.7(7)
C27 C26 C24 127.3(7)
C30 C26 Fe1 68.4(4)
C27 C26 Fe1 68.9(4)
C24 C26 Fe1 126.4(5)
C28 C29 C30 108.8(7)
C28 C29 Fe1 71.5(4)
C30 C29 Fe1 69.3(4)
C28 C27 C26 107.7(7)
C28 C27 Fe1 70.8(5)
C26 C27 Fe1 70.1(4)

loop_
_geom_bond_atom_site_label_1
_geom_bond_atom_site_label_2
_geom_bond_distance
Tb1 O3 2.292(5)
Tb1 O6 2.310(5)
Tb1 O1 2.330(4)
Tb1 O10 2.446(5)
Tb1 O11 2.447(5)
Tb1 O9 2.448(5)
Tb1 O7 2.455(5)
Tb1 O2 2.509(5)
Tb1 O4 2.557(5)
Tb1 N6 2.878(7)
Tb1 N5 2.887(7)
Tb1 Zn1 3.4554(9)
Zn1 O5 1.989(5)
Zn1 O3 2.052(4)
Zn1 O1 2.093(4)
Zn1 N4 2.110(6)
Zn1 N2 2.115(5)
Fe1 C5 2.024(7)
Fe1 C30 2.034(7)
Fe1 C1 2.036(7)
Fe1 C29 2.039(7)
Fe1 C27 2.045(8)
Fe1 C4 2.050(7)
Fe1 C2 2.052(8)
Fe1 C26 2.062(7)
Fe1 C3 2.066(8)
Fe1 C28 2.072(8)
C25 C24 1.499(10)
N5 O8 1.232(8)
N5 O9 1.280(8)
N5 O7 1.281(7)
O10 N6 1.268(9)
O2 C13 1.378(8)
O2 C15 1.446(8)
O3 C22 1.364(8)
O11 N6 1.262(9)
O1 C14 1.313(8)
O4 C17 1.355(8)
O4 C16 1.452(8)
O5 C31 1.268(8)
N1 C6 1.275(8)
N1 N2 1.400(7)
N2 C8 1.291(9)
C3 C4 1.391(11)
C3 C2 1.419(10)
O6 C31 1.247(8)
C30 C29 1.426(10)
C30 C26 1.438(10)
C21 C22 1.363(9)
C21 C20 1.416(10)
C21 C23 1.441(9)
C9 C14 1.411(9)
C9 C10 1.419(10)
C9 C8 1.452(9)
C17 C18 1.381(10)
C17 C22 1.406(9)
C12 C11 1.386(10)
C12 C13 1.388(10)
N6 O12 1.212(8)
C28 C29 1.393(11)
C28 C27 1.422(10)
C11 C10 1.356(10)
N3 C24 1.284(9)
N3 N4 1.425(7)
C31 C32 1.515(10)
C13 C14 1.409(9)
N4 C23 1.262(8)
C19 C20 1.375(10)
C19 C18 1.390(10)
C5 C4 1.405(10)
C5 C1 1.431(10)
C7 C6 1.505(9)
C1 C2 1.418(10)
C1 C6 1.472(9)
C24 C26 1.467(9)
C26 C27 1.439(10)
